data_4100259
loop_
_publ_author_name
'Prakash, R.'
'Czaja, A. U.'
'Heinemann, F. W.'
'Sellmann, D.'

_publ_section_title
;
Visible Light Induced Reversible Extrusion of Nitric Oxide from a Ruthenium(II)
Nitrosyl Complex: a Facile Delivery of Nitric Oxide
;
_journal_name_full 'Journal of the American Chemical Society'
_journal_year 2005
_chemical_formula_moiety 'C70 H94 N2 Ru2 S8, 4(C H4 O), 2(Br)'
_chemical_formula_sum 'C74 H110 Br2 N2 O4 Ru2 S8'
_chemical_formula_weight 1710.08
_space_group_crystal_system triclinic
_space_group_IT_number 2
_space_group_name_Hall '-P 1'
_space_group_name_H-M_alt 'P -1'
_cell_angle_alpha 72.949(5)
_cell_angle_beta 78.142(4)
_cell_angle_gamma 75.680(5)
_cell_formula_units_Z 1
_cell_length_a 10.9433(7)
_cell_length_b 13.8349(10)
_cell_length_c 14.3122(8)
_cell_measurement_temperature 100(2)
_cell_volume 1986.5(2)
_diffrn_ambient_temperature 100(2)
_exptl_crystal_density_diffrn 1.430
_cod_depositor_comments
;
 Updating space group information.

 Antanas Vaitkus,
 2018-06-07
;
_cod_database_code 4100259

loop_
_space_group_symop_id
_space_group_symop_operation_xyz
1 x,y,z
2 -x,-y,-z

loop_
_atom_site_label
_atom_site_type_symbol
_atom_site_fract_x
_atom_site_fract_y
_atom_site_fract_z
_atom_site_U_iso_or_equiv
_atom_site_adp_type
_atom_site_occupancy
_atom_site_symmetry_multiplicity
_atom_site_calc_flag
_atom_site_refinement_flags
_atom_site_disorder_assembly
_atom_site_disorder_group
Ru1 Ru 0.549390(16) 0.901591(13) 0.056673(12) 0.00828(4) Uani 1 1 d . . .
S1 S 0.54685(5) 0.79661(4) 0.21918(4) 0.01258(11) Uani 1 1 d . . .
S2 S 0.74780(5) 0.92646(4) 0.07125(4) 0.01002(10) Uani 1 1 d . . .
S3 S 0.37975(5) 0.83855(4) 0.03634(4) 0.01098(10) Uani 1 1 d . . .
S4 S 0.58345(5) 0.96292(4) -0.11489(4) 0.00953(10) Uani 1 1 d . . .
N1 N 0.65703(16) 0.76220(13) 0.02786(13) 0.0117(4) Uani 1 1 d . . .
C10 C 0.6952(2) 0.79063(16) 0.25402(15) 0.0115(4) Uani 1 1 d . . .
C11 C 0.7344(2) 0.72451(16) 0.34443(16) 0.0140(4) Uani 1 1 d . . .
C12 C 0.8477(2) 0.73455(17) 0.36823(16) 0.0154(4) Uani 1 1 d . . .
H12A H 0.8723 0.6933 0.4298 0.018 Uiso 1 1 calc R . .
C13 C 0.9278(2) 0.80059(17) 0.30850(16) 0.0147(4) Uani 1 1 d . . .
C14 C 0.8909(2) 0.86041(17) 0.21884(16) 0.0136(4) Uani 1 1 d . . .
H14A H 0.9423 0.9058 0.1752 0.016 Uiso 1 1 calc R . .
C15 C 0.7776(2) 0.85362(16) 0.19296(15) 0.0119(4) Uani 1 1 d . . .
C16 C 0.84526(19) 0.83772(16) -0.00101(15) 0.0128(4) Uani 1 1 d . . .
H16A H 0.8592 0.8762 -0.0712 0.015 Uiso 1 1 calc R . .
H16B H 0.9295 0.8110 0.0220 0.015 Uiso 1 1 calc R . .
C20 C 0.49433(19) 0.89728(16) -0.16043(15) 0.0103(4) Uani 1 1 d . . .
C21 C 0.51688(19) 0.88871(16) -0.25901(15) 0.0109(4) Uani 1 1 d . . .
C22 C 0.4271(2) 0.84883(17) -0.28667(16) 0.0141(4) Uani 1 1 d . . .
H22A H 0.4380 0.8456 -0.3534 0.017 Uiso 1 1 calc R . .
C23 C 0.3234(2) 0.81374(16) -0.22323(16) 0.0133(4) Uani 1 1 d . . .
C24 C 0.3108(2) 0.81455(16) -0.12450(15) 0.0121(4) Uani 1 1 d . . .
H24A H 0.2442 0.7878 -0.0779 0.015 Uiso 1 1 calc R . .
C25 C 0.39618(19) 0.85469(16) -0.09478(15) 0.0107(4) Uani 1 1 d . . .
C26 C 0.4559(2) 0.70216(16) 0.06792(16) 0.0154(4) Uani 1 1 d . . .
H26A H 0.4384 0.6740 0.1403 0.019 Uiso 1 1 calc R . .
H26B H 0.4178 0.6643 0.0362 0.019 Uiso 1 1 calc R . .
C31 C 0.7860(2) 0.74842(17) 0.00675(16) 0.0143(4) Uani 1 1 d . . .
C32 C 0.8585(2) 0.65529(18) -0.00899(18) 0.0207(5) Uani 1 1 d . . .
H32A H 0.9487 0.6458 -0.0238 0.025 Uiso 1 1 calc R . .
C33 C 0.7977(2) 0.57637(19) -0.00289(19) 0.0259(6) Uani 1 1 d . . .
H33A H 0.8460 0.5127 -0.0145 0.031 Uiso 1 1 calc R . .
C34 C 0.6662(2) 0.59090(18) 0.02023(18) 0.0219(5) Uani 1 1 d . . .
H34A H 0.6238 0.5370 0.0250 0.026 Uiso 1 1 calc R . .
C35 C 0.5973(2) 0.68394(17) 0.03617(16) 0.0153(4) Uani 1 1 d . . .
C40 C 0.6615(2) 0.64092(17) 0.41209(16) 0.0178(5) Uani 1 1 d . . .
C41 C 0.6558(3) 0.56448(18) 0.35417(19) 0.0253(6) Uani 1 1 d . . .
H41A H 0.7423 0.5369 0.3257 0.038 Uiso 1 1 calc R . .
H41B H 0.6041 0.6002 0.3011 0.038 Uiso 1 1 calc R . .
H41C H 0.6175 0.5077 0.3989 0.038 Uiso 1 1 calc R . .
C42 C 0.5267(2) 0.68890(19) 0.45439(17) 0.0220(5) Uani 1 1 d . . .
H42A H 0.5326 0.7358 0.4922 0.033 Uiso 1 1 calc R . .
H42B H 0.4839 0.6341 0.4978 0.033 Uiso 1 1 calc R . .
H42C H 0.4778 0.7274 0.4001 0.033 Uiso 1 1 calc R . .
C43 C 0.7292(3) 0.57719(19) 0.50168(18) 0.0264(6) Uani 1 1 d . . .
H43A H 0.7343 0.6229 0.5411 0.040 Uiso 1 1 calc R . .
H43B H 0.8153 0.5435 0.4786 0.040 Uiso 1 1 calc R . .
H43C H 0.6809 0.5247 0.5423 0.040 Uiso 1 1 calc R . .
C44 C 1.0507(2) 0.80477(18) 0.34216(17) 0.0183(5) Uani 1 1 d . . .
C45 C 1.1291(2) 0.6949(2) 0.3755(2) 0.0311(6) Uani 1 1 d . . .
H45A H 1.1495 0.6617 0.3209 0.047 Uiso 1 1 calc R . .
H45B H 1.0795 0.6546 0.4318 0.047 Uiso 1 1 calc R . .
H45C H 1.2083 0.6985 0.3951 0.047 Uiso 1 1 calc R . .
C46 C 1.1350(2) 0.8667(2) 0.25814(18) 0.0257(6) Uani 1 1 d . . .
H46A H 1.0907 0.9389 0.2397 0.039 Uiso 1 1 calc R . .
H46B H 1.1527 0.8376 0.2009 0.039 Uiso 1 1 calc R . .
H46C H 1.2154 0.8630 0.2803 0.039 Uiso 1 1 calc R . .
C47 C 1.0154(2) 0.8554(2) 0.42949(18) 0.0280(6) Uani 1 1 d . . .
H47A H 0.9657 0.9254 0.4085 0.042 Uiso 1 1 calc R . .
H47B H 1.0934 0.8585 0.4511 0.042 Uiso 1 1 calc R . .
H47C H 0.9647 0.8144 0.4843 0.042 Uiso 1 1 calc R . .
C50 C 0.6353(2) 0.91537(17) -0.33406(15) 0.0148(4) Uani 1 1 d . . .
C51 C 0.7588(2) 0.8589(2) -0.28964(17) 0.0218(5) Uani 1 1 d . . .
H51A H 0.7623 0.8850 -0.2337 0.033 Uiso 1 1 calc R . .
H51B H 0.8327 0.8713 -0.3401 0.033 Uiso 1 1 calc R . .
H51C H 0.7598 0.7847 -0.2669 0.033 Uiso 1 1 calc R . .
C52 C 0.6451(2) 0.88037(19) -0.42868(16) 0.0198(5) Uani 1 1 d . . .
H52A H 0.7225 0.8962 -0.4732 0.030 Uiso 1 1 calc R . .
H52B H 0.5704 0.9168 -0.4617 0.030 Uiso 1 1 calc R . .
H52C H 0.6485 0.8059 -0.4113 0.030 Uiso 1 1 calc R . .
C53 C 0.6276(2) 1.03254(18) -0.36517(17) 0.0203(5) Uani 1 1 d . . .
H53A H 0.6250 1.0570 -0.3070 0.031 Uiso 1 1 calc R . .
H53B H 0.5503 1.0668 -0.3955 0.031 Uiso 1 1 calc R . .
H53C H 0.7026 1.0486 -0.4129 0.031 Uiso 1 1 calc R . .
C54 C 0.2278(2) 0.76851(18) -0.25482(16) 0.0160(5) Uani 1 1 d . . .
C55 C 0.2453(3) 0.6527(2) -0.2027(3) 0.0428(8) Uani 1 1 d . . .
H55A H 0.1796 0.6241 -0.2167 0.064 Uiso 1 1 calc R . .
H55B H 0.2376 0.6433 -0.1312 0.064 Uiso 1 1 calc R . .
H55C H 0.3297 0.6170 -0.2268 0.064 Uiso 1 1 calc R . .
C56 C 0.2455(3) 0.7824(3) -0.3658(2) 0.0490(10) Uani 1 1 d . . .
H56A H 0.2332 0.8561 -0.3993 0.073 Uiso 1 1 calc R . .
H56B H 0.1830 0.7521 -0.3819 0.073 Uiso 1 1 calc R . .
H56C H 0.3318 0.7479 -0.3878 0.073 Uiso 1 1 calc R . .
C57 C 0.0922(2) 0.8201(2) -0.2215(2) 0.0353(7) Uani 1 1 d . . .
H57A H 0.0800 0.8945 -0.2518 0.053 Uiso 1 1 calc R . .
H57B H 0.0780 0.8076 -0.1494 0.053 Uiso 1 1 calc R . .
H57C H 0.0316 0.7913 -0.2418 0.053 Uiso 1 1 calc R . .
Br1 Br 0.86550(2) 0.342142(18) 0.899235(18) 0.02121(6) Uani 1 1 d . . .
O101 O 0.6002(3) 0.5108(2) 0.8424(3) 0.0392(12) Uani 0.719(8) 1 d PD A 1
H101 H 0.6702 0.4711 0.8538 0.059 Uiso 0.719(8) 1 calc PR A 1
C101 C 0.6210(7) 0.6054(5) 0.7880(7) 0.0431(17) Uani 0.719(8) 1 d PD A 1
H10A H 0.5654 0.6584 0.8188 0.065 Uiso 0.719(8) 1 calc PR A 1
H10B H 0.6022 0.6175 0.7210 0.065 Uiso 0.719(8) 1 calc PR A 1
H10C H 0.7102 0.6084 0.7851 0.065 Uiso 0.719(8) 1 calc PR A 1
O102 O 0.6465(12) 0.4789(9) 0.7577(10) 0.077(5) Uani 0.281(8) 1 d PD A 2
H102 H 0.7217 0.4594 0.7703 0.115 Uiso 0.281(8) 1 calc PR A 2
C102 C 0.6007(19) 0.5741(13) 0.7688(19) 0.074(9) Uani 0.281(8) 1 d PD A 2
H10D H 0.5446 0.5711 0.8320 0.110 Uiso 0.281(8) 1 calc PR A 2
H10E H 0.5524 0.6150 0.7148 0.110 Uiso 0.281(8) 1 calc PR A 2
H10F H 0.6715 0.6063 0.7677 0.110 Uiso 0.281(8) 1 calc PR A 2
O201 O 0.0188(3) 0.4474(2) 0.22523(19) 0.0822(10) Uani 1 1 d . . .
H201 H 0.0423 0.5023 0.1918 0.123 Uiso 1 1 calc R . .
C201 C 0.0262(3) 0.4339(3) 0.3223(2) 0.0507(9) Uani 1 1 d . . .
H20A H 0.0142 0.5013 0.3360 0.076 Uiso 1 1 calc R . .
H20B H 0.1100 0.3929 0.3372 0.076 Uiso 1 1 calc R . .
H20C H -0.0404 0.3977 0.3636 0.076 Uiso 1 1 calc R . .

loop_
_atom_site_aniso_label
_atom_site_aniso_U_11
_atom_site_aniso_U_22
_atom_site_aniso_U_33
_atom_site_aniso_U_23
_atom_site_aniso_U_13
_atom_site_aniso_U_12
Ru1 0.00797(8) 0.01057(8) 0.00675(8) -0.00200(6) -0.00175(6) -0.00235(6)
S1 0.0120(2) 0.0167(3) 0.0091(2) 0.0002(2) -0.00281(19) -0.0060(2)
S2 0.0093(2) 0.0120(2) 0.0088(2) -0.00214(19) -0.00207(19) -0.0022(2)
S3 0.0116(2) 0.0139(3) 0.0084(2) -0.00222(19) -0.00152(19) -0.0050(2)
S4 0.0092(2) 0.0126(2) 0.0077(2) -0.00310(19) -0.00161(18) -0.0029(2)
N1 0.0131(9) 0.0121(9) 0.0092(9) -0.0021(7) -0.0031(7) -0.0006(7)
C10 0.0130(10) 0.0114(10) 0.0106(10) -0.0041(8) -0.0026(8) -0.0013(8)
C11 0.0156(11) 0.0135(11) 0.0119(10) -0.0035(8) -0.0022(8) -0.0008(9)
C12 0.0172(11) 0.0159(11) 0.0117(10) -0.0028(9) -0.0070(9) 0.0024(9)
C13 0.0128(10) 0.0178(11) 0.0139(11) -0.0057(9) -0.0043(8) -0.0001(9)
C14 0.0125(10) 0.0161(11) 0.0125(10) -0.0043(8) -0.0002(8) -0.0039(9)
C15 0.0134(10) 0.0136(10) 0.0092(10) -0.0032(8) -0.0042(8) -0.0010(8)
C16 0.0096(10) 0.0163(11) 0.0123(10) -0.0056(9) -0.0011(8) -0.0001(9)
C20 0.0096(10) 0.0109(10) 0.0121(10) -0.0030(8) -0.0051(8) -0.0020(8)
C21 0.0101(10) 0.0120(10) 0.0107(10) -0.0029(8) -0.0007(8) -0.0031(8)
C22 0.0153(11) 0.0192(11) 0.0094(10) -0.0069(8) -0.0027(8) -0.0017(9)
C23 0.0104(10) 0.0160(11) 0.0142(11) -0.0045(9) -0.0038(8) -0.0015(9)
C24 0.0105(10) 0.0126(10) 0.0137(10) -0.0037(8) -0.0007(8) -0.0033(8)
C25 0.0103(10) 0.0129(10) 0.0095(10) -0.0043(8) -0.0031(8) -0.0006(8)
C26 0.0204(11) 0.0118(10) 0.0152(11) 0.0003(8) -0.0057(9) -0.0074(9)
C31 0.0142(11) 0.0183(11) 0.0113(10) -0.0041(9) -0.0045(8) -0.0021(9)
C32 0.0164(11) 0.0194(12) 0.0251(13) -0.0075(10) -0.0046(10) 0.0021(10)
C33 0.0265(13) 0.0171(12) 0.0355(15) -0.0130(11) -0.0088(11) 0.0042(10)
C34 0.0261(13) 0.0124(11) 0.0299(14) -0.0051(10) -0.0112(11) -0.0031(10)
C35 0.0192(11) 0.0153(11) 0.0129(11) -0.0019(8) -0.0070(9) -0.0045(9)
C40 0.0218(12) 0.0156(11) 0.0150(11) 0.0023(9) -0.0066(9) -0.0057(9)
C41 0.0379(15) 0.0150(12) 0.0251(13) -0.0012(10) -0.0086(11) -0.0106(11)
C42 0.0235(13) 0.0264(13) 0.0153(12) 0.0009(10) -0.0017(10) -0.0116(11)
C43 0.0332(14) 0.0212(13) 0.0205(13) 0.0064(10) -0.0087(11) -0.0075(11)
C44 0.0131(11) 0.0267(13) 0.0172(11) -0.0054(10) -0.0080(9) -0.0029(10)
C45 0.0189(13) 0.0354(15) 0.0373(16) -0.0037(12) -0.0157(11) 0.0005(11)
C46 0.0167(12) 0.0417(16) 0.0224(13) -0.0064(11) -0.0060(10) -0.0118(11)
C47 0.0218(13) 0.0471(17) 0.0225(13) -0.0143(12) -0.0080(10) -0.0100(12)
C50 0.0128(10) 0.0231(12) 0.0107(10) -0.0074(9) -0.0007(8) -0.0046(9)
C51 0.0114(11) 0.0370(14) 0.0188(12) -0.0137(11) -0.0002(9) -0.0021(10)
C52 0.0178(11) 0.0332(13) 0.0128(11) -0.0112(10) 0.0035(9) -0.0114(10)
C53 0.0245(12) 0.0264(13) 0.0131(11) -0.0053(9) 0.0016(9) -0.0137(11)
C54 0.0137(11) 0.0256(12) 0.0136(11) -0.0089(9) -0.0024(9) -0.0077(10)
C55 0.0513(19) 0.0266(15) 0.065(2) -0.0152(14) -0.0322(17) -0.0102(14)
C56 0.0397(17) 0.108(3) 0.0209(14) -0.0244(17) 0.0017(13) -0.0495(19)
C57 0.0156(12) 0.0540(19) 0.0469(18) -0.0280(15) -0.0083(12) -0.0049(13)
Br1 0.01744(12) 0.02026(13) 0.02619(13) -0.00611(10) -0.00482(10) -0.00268(10)
O101 0.0227(15) 0.0269(16) 0.059(3) 0.0053(15) -0.0088(14) -0.0056(12)
C101 0.029(4) 0.038(3) 0.049(4) 0.007(2) -0.009(3) -0.003(3)
O102 0.071(8) 0.067(8) 0.085(10) 0.027(7) -0.040(7) -0.033(7)
C102 0.020(7) 0.13(3) 0.041(12) 0.033(13) -0.010(7) -0.016(12)
O201 0.131(3) 0.095(2) 0.0465(16) -0.0051(15) -0.0123(17) -0.086(2)
C201 0.0441(19) 0.068(2) 0.0380(19) -0.0128(17) -0.0023(15) -0.0114(17)

loop_
_geom_bond_atom_site_label_1
_geom_bond_atom_site_label_2
_geom_bond_distance
_geom_bond_site_symmetry_2
_geom_bond_publ_flag
Ru1 N1 2.1024(17) . ?
Ru1 S4 2.3219(6) 2_675 ?
Ru1 S4 2.3338(5) . ?
Ru1 S3 2.3374(5) . ?
Ru1 S2 2.3397(5) . ?
Ru1 S1 2.3520(6) . ?
Ru1 Ru1 2.8087(4) 2_675 ?
S1 C10 1.770(2) . ?
S2 C15 1.788(2) . ?
S2 C16 1.832(2) . ?
S3 C25 1.800(2) . ?
S3 C26 1.826(2) . ?
S4 C20 1.802(2) . ?
S4 Ru1 2.3219(6) 2_675 ?
N1 C31 1.358(3) . ?
N1 C35 1.362(3) . ?
C10 C15 1.398(3) . ?
C10 C11 1.426(3) . ?
C11 C12 1.400(3) . ?
C11 C40 1.548(3) . ?
C12 C13 1.402(3) . ?
C12 H12A 0.9500 . ?
C13 C14 1.386(3) . ?
C13 C44 1.538(3) . ?
C14 C15 1.396(3) . ?
C14 H14A 0.9500 . ?
C16 C31 1.498(3) . ?
C16 H16A 0.9900 . ?
C16 H16B 0.9900 . ?
C20 C25 1.399(3) . ?
C20 C21 1.416(3) . ?
C21 C22 1.408(3) . ?
C21 C50 1.550(3) . ?
C22 C23 1.392(3) . ?
C22 H22A 0.9500 . ?
C23 C24 1.394(3) . ?
C23 C54 1.541(3) . ?
C24 C25 1.386(3) . ?
C24 H24A 0.9500 . ?
C26 C35 1.500(3) . ?
C26 H26A 0.9900 . ?
C26 H26B 0.9900 . ?
C31 C32 1.390(3) . ?
C32 C33 1.386(3) . ?
C32 H32A 0.9500 . ?
C33 C34 1.386(3) . ?
C33 H33A 0.9500 . ?
C34 C35 1.378(3) . ?
C34 H34A 0.9500 . ?
C40 C42 1.538(3) . ?
C40 C43 1.541(3) . ?
C40 C41 1.542(3) . ?
C41 H41A 0.9800 . ?
C41 H41B 0.9800 . ?
C41 H41C 0.9800 . ?
C42 H42A 0.9800 . ?
C42 H42B 0.9800 . ?
C42 H42C 0.9800 . ?
C43 H43A 0.9800 . ?
C43 H43B 0.9800 . ?
C43 H43C 0.9800 . ?
C44 C46 1.537(3) . ?
C44 C45 1.540(3) . ?
C44 C47 1.543(3) . ?
C45 H45A 0.9800 . ?
C45 H45B 0.9800 . ?
C45 H45C 0.9800 . ?
C46 H46A 0.9800 . ?
C46 H46B 0.9800 . ?
C46 H46C 0.9800 . ?
C47 H47A 0.9800 . ?
C47 H47B 0.9800 . ?
C47 H47C 0.9800 . ?
C50 C53 1.535(3) . ?
C50 C51 1.542(3) . ?
C50 C52 1.543(3) . ?
C51 H51A 0.9800 . ?
C51 H51B 0.9800 . ?
C51 H51C 0.9800 . ?
C52 H52A 0.9800 . ?
C52 H52B 0.9800 . ?
C52 H52C 0.9800 . ?
C53 H53A 0.9800 . ?
C53 H53B 0.9800 . ?
C53 H53C 0.9800 . ?
C54 C56 1.520(3) . ?
C54 C57 1.524(3) . ?
C54 C55 1.538(4) . ?
C55 H55A 0.9800 . ?
C55 H55B 0.9800 . ?
C55 H55C 0.9800 . ?
C56 H56A 0.9800 . ?
C56 H56B 0.9800 . ?
C56 H56C 0.9800 . ?
C57 H57A 0.9800 . ?
C57 H57B 0.9800 . ?
C57 H57C 0.9800 . ?
O101 C101 1.360(8) . ?
O101 H101 0.8400 . ?
C101 H10A 0.9800 . ?
C101 H10B 0.9800 . ?
C101 H10C 0.9800 . ?
O102 C102 1.332(12) . ?
O102 H102 0.8400 . ?
C102 H10D 0.9800 . ?
C102 H10E 0.9800 . ?
C102 H10F 0.9800 . ?
O201 C201 1.363(4) . ?
O201 H201 0.8400 . ?
C201 H20A 0.9800 . ?
C201 H20B 0.9800 . ?
C201 H20C 0.9800 . ?
